data_8101789
loop_
_publ_author_name
'V. H. Rodrigues'
'M. M. R. Costa'
'A. Kl\"opperpieper'
'M. R. Chaves'
'A. Almeida'
'J. Agostinho Moreira'

_publ_section_title
;
Crystal structure of aqua-bis(N,N,N-trimethylammonioacetato)sodium 
bromide, [Na(H~2~O){(CH~3~)~3~NCH~2~COO}~2~]Br
;
_journal_issue 3
_journal_name_full 'Zeitschrift f\"ur Kristallographie - New Crystal Structures'
_journal_page_first 363
_journal_page_last 364
_journal_volume 220
_journal_year 2005
_chemical_formula_moiety '2(C5H11NO2),Na 1+,Br 1-,H2O'
_chemical_formula_sum 'C10 H24 Br N2 Na O5'
_chemical_formula_weight 355.21
_chemical_name_common 'aqua-bis(betaine)sodium bromide'
_chemical_name_systematic
; 
aqua-bis(N,N,N-trimethylammonioacetato)sodium bromide
;
_space_group_IT_number 5
_symmetry_cell_setting monoclinic
_symmetry_space_group_name_Hall 'C 2y'
_symmetry_space_group_name_H-M 'C 1 2 1'
_atom_sites_solution_hydrogens geom
_atom_sites_solution_primary direct
_atom_sites_solution_secondary difmap
_audit_creation_method SHELXL-97
_cell_angle_alpha 90.00
_cell_angle_beta 105.110(16)
_cell_angle_gamma 90.00
_cell_formula_units_Z 2
_cell_length_a 9.108(2)
_cell_length_b 6.5314(10)
_cell_length_c 13.3063(19)
_cell_measurement_reflns_used 25
_cell_measurement_temperature 293(2)
_cell_measurement_theta_max 22.74
_cell_measurement_theta_min 8.80
_cell_volume 764.2(2)
_computing_cell_refinement 'CAD-4 software (Enraf-Nonius, 1989)'
_computing_data_collection 'CAD-4 software (Enraf-Nonius, 1989)'
_computing_data_reduction 'PLATON (Spek, 2004)'
_computing_molecular_graphics 'ORTEPII (Johnson, 1976)'
_computing_publication_material 'SHELXL-97 (Sheldrick, 1997)'
_computing_structure_refinement 'SHELXL-97 (Sheldrick, 1997)'
_computing_structure_solution 'SHELXS-97 (Sheldrick, 1990)'
_diffrn_ambient_temperature 293(2)
_diffrn_measured_fraction_theta_full 0.999
_diffrn_measured_fraction_theta_max 0.999
_diffrn_measurement_device_type 'Enraf-Nonius CAD4'
_diffrn_measurement_method 'omega-2Theta (profile fit)'
_diffrn_radiation_monochromator graphite
_diffrn_radiation_source 'fine-focus sealed tube'
_diffrn_radiation_type MoK\a
_diffrn_radiation_wavelength 0.71073
_diffrn_reflns_av_R_equivalents 0.0156
_diffrn_reflns_av_sigmaI/netI 0.0153
_diffrn_reflns_limit_h_max 11
_diffrn_reflns_limit_h_min -11
_diffrn_reflns_limit_k_max 8
_diffrn_reflns_limit_k_min 0
_diffrn_reflns_limit_l_max 16
_diffrn_reflns_limit_l_min -17
_diffrn_reflns_number 1031
_diffrn_reflns_theta_full 27.46
_diffrn_reflns_theta_max 27.46
_diffrn_reflns_theta_min 3.17
_diffrn_standards_decay_% 1.08
_diffrn_standards_interval_time 180
_diffrn_standards_number 3
_exptl_absorpt_coefficient_mu 2.734
_exptl_absorpt_correction_T_max 0.9817
_exptl_absorpt_correction_T_min 0.6985
_exptl_absorpt_correction_type psi-scan
_exptl_absorpt_process_details
;
North, A. C. T.; Phillips, D. C. &
Mathews, F. S.: A semi-empirical method of absorption correction, 
Acta Crystallogr. A24, 351-359, 1968.
;
_exptl_crystal_colour 'transparent colorless'
_exptl_crystal_density_diffrn 1.544
_exptl_crystal_density_method 'not measured'
_exptl_crystal_description 'square prism'
_exptl_crystal_F_000 368
_exptl_crystal_size_max 0.17
_exptl_crystal_size_mid 0.10
_exptl_crystal_size_min 0.01
_refine_diff_density_max 0.502
_refine_diff_density_min -0.746
_refine_diff_density_rms 0.081
_refine_ls_abs_structure_details 'Flack H D (1983), Acta Cryst. A39, 876-881'
_refine_ls_abs_structure_Flack 0.156(19)
_refine_ls_extinction_coef 0.055(5)
_refine_ls_extinction_expression Fc^*^=kFc[1+0.001xFc^2^\l^3^/sin(2\q)]^-1/4^
_refine_ls_extinction_method SHELXL
_refine_ls_goodness_of_fit_ref 1.065
_refine_ls_hydrogen_treatment mixed
_refine_ls_matrix_type full
_refine_ls_number_parameters 95
_refine_ls_number_reflns 952
_refine_ls_number_restraints 1
_refine_ls_restrained_S_all 1.064
_refine_ls_R_factor_all 0.0382
_refine_ls_R_factor_gt 0.0317
_refine_ls_shift/su_max 0.000
_refine_ls_shift/su_mean 0.000
_refine_ls_structure_factor_coef Fsqd
_refine_ls_weighting_details 'calc w=1/[\s^2^(Fo^2^)+(0.0520P)^2^+1.6880P] where P=(Fo^2^+2Fc^2^)/3'
_refine_ls_weighting_scheme calc
_refine_ls_wR_factor_gt 0.0887
_refine_ls_wR_factor_ref 0.0920
_reflns_number_gt 898
_reflns_number_total 952
_reflns_threshold_expression >2\sigma(I)
_cod_data_source_file 1267-1545.cff
_cod_data_source_block btnabr
_cod_original_cell_volume 764.2(3)
_cod_original_sg_symbol_H-M C121
_cod_database_code 8101789

loop_
_symmetry_equiv_pos_as_xyz
'x, y, z'
'-x, y, -z'
'x+1/2, y+1/2, z'
'-x+1/2, y+1/2, -z'

loop_
_atom_site_label
_atom_site_type_symbol
_atom_site_fract_x
_atom_site_fract_y
_atom_site_fract_z
_atom_site_U_iso_or_equiv
_atom_site_adp_type
_atom_site_occupancy
_atom_site_symmetry_multiplicity
_atom_site_Wyckoff_symbol
_atom_site_calc_flag
_atom_site_refinement_flags
_atom_site_disorder_assembly
_atom_site_disorder_group
Br1 Br 0.0000 0.0000 0.0000 0.0407(3) Uani 1 2 a d S . .
Na1 Na 0.0000 0.9613(4) 0.5000 0.0325(8) Uani 1 2 b d S . .
O1 O 0.2141(4) 0.9112(7) 0.4127(3) 0.0447(9) Uani 1 4 c d . . .
O2 O 0.3398(4) 0.6433(7) 0.3714(3) 0.0393(8) Uani 1 4 c d . . .
C1 C 0.2268(5) 0.7542(8) 0.3621(3) 0.0296(9) Uani 1 4 c d . . .
C2 C 0.0837(7) 0.7042(11) 0.2783(6) 0.0310(14) Uani 1 4 c d . . .
H2A H 0.0007 0.6975 0.3114 0.037 Uiso 1 4 c calc R . .
H2B H 0.0630 0.8192 0.2306 0.037 Uiso 1 4 c calc R . .
N1 N 0.0765(3) 0.5129(10) 0.2139(2) 0.0271(6) Uani 1 4 c d . . .
C3 C 0.1048(11) 0.3230(12) 0.2801(7) 0.0450(19) Uani 1 4 c d . . .
H3A H 0.0845 0.2042 0.2362 0.067 Uiso 1 4 c calc R . .
H3B H 0.0390 0.3229 0.3260 0.067 Uiso 1 4 c calc R . .
H3C H 0.2089 0.3208 0.3205 0.067 Uiso 1 4 c calc R . .
C4 C -0.0808(5) 0.5008(19) 0.1422(4) 0.0420(10) Uani 1 4 c d . . .
H4A H -0.1009 0.6220 0.1001 0.063 Uiso 1 4 c calc R . .
H4B H -0.1537 0.4900 0.1826 0.063 Uiso 1 4 c calc R . .
H4C H -0.0882 0.3827 0.0982 0.063 Uiso 1 4 c calc R . .
C5 C 0.1869(5) 0.5262(13) 0.1484(3) 0.0352(12) Uani 1 4 c d . . .
H5A H 0.1837 0.6612 0.1194 0.053 Uiso 1 4 c calc R . .
H5B H 0.1604 0.4275 0.0932 0.053 Uiso 1 4 c calc R . .
H5C H 0.2877 0.4985 0.1907 0.053 Uiso 1 4 c calc R . .
O3 O 0.0000 0.6019(9) 0.5000 0.0443(13) Uani 1 2 b d S . .
H3 H 0.080(7) 0.528(18) 0.521(5) 0.067 Uiso 1 4 c d . . .

loop_
_atom_site_aniso_label
_atom_site_aniso_U_11
_atom_site_aniso_U_22
_atom_site_aniso_U_33
_atom_site_aniso_U_23
_atom_site_aniso_U_13
_atom_site_aniso_U_12
Br1 0.0510(4) 0.0269(3) 0.0431(4) 0.000 0.0105(2) 0.000
Na1 0.0353(12) 0.028(2) 0.0286(11) 0.000 -0.0014(9) 0.000
O1 0.0391(19) 0.040(2) 0.051(2) -0.0102(19) 0.0056(16) -0.0056(17)
O2 0.0302(16) 0.045(2) 0.0403(17) 0.0079(17) 0.0051(13) 0.0033(16)
C1 0.032(2) 0.029(2) 0.028(2) 0.0046(18) 0.0075(16) -0.0036(19)
C2 0.030(2) 0.029(3) 0.032(3) -0.005(2) 0.005(2) 0.000(2)
N1 0.0285(14) 0.0226(16) 0.0308(14) 0.003(3) 0.0087(11) 0.001(2)
C3 0.065(5) 0.023(3) 0.049(4) 0.007(3) 0.019(4) -0.002(3)
C4 0.033(2) 0.044(2) 0.045(2) -0.008(4) 0.0026(16) -0.005(4)
C5 0.042(2) 0.032(4) 0.0366(19) -0.001(2) 0.0197(16) -0.001(2)
O3 0.050(3) 0.026(3) 0.058(3) 0.000 0.015(3) 0.000

loop_
_atom_type_symbol
_atom_type_description
_atom_type_scat_dispersion_real
_atom_type_scat_dispersion_imag
_atom_type_scat_source
C C 0.0033 0.0016 'International Tables Vol C Tables 4.2.6.8 and 6.1.1.4'
N N 0.0061 0.0033 'International Tables Vol C Tables 4.2.6.8 and 6.1.1.4'
O O 0.0106 0.0060 'International Tables Vol C Tables 4.2.6.8 and 6.1.1.4'
H H 0.0000 0.0000 'International Tables Vol C Tables 4.2.6.8 and 6.1.1.4'
Br Br -0.2901 2.4595 'International Tables Vol C Tables 4.2.6.8 and 6.1.1.4'
Na Na 0.0362 0.0249 'International Tables Vol C Tables 4.2.6.8 and 6.1.1.4'

loop_
_geom_angle_atom_site_label_1
_geom_angle_atom_site_label_2
_geom_angle_atom_site_label_3
_geom_angle
_geom_angle_site_symmetry_1
_geom_angle_site_symmetry_3
_geom_angle_publ_flag
O2 Na1 O2 117.0(2) 3_455 4_556 ?
O2 Na1 O3 121.52(12) 3_455 . ?
O2 Na1 O3 121.52(12) 4_556 . ?
O2 Na1 O1 98.19(14) 3_455 . ?
O2 Na1 O1 89.58(13) 4_556 . ?
O3 Na1 O1 82.58(12) . . ?
O2 Na1 O1 89.58(13) 3_455 2_556 ?
O2 Na1 O1 98.19(14) 4_556 2_556 ?
O3 Na1 O1 82.58(12) . 2_556 ?
O1 Na1 O1 165.2(2) . 2_556 ?
C1 O1 Na1 122.9(3) . . ?
C1 O2 Na1 137.3(3) . 3_545 ?
O2 C1 O1 128.1(4) . . ?
O2 C1 C2 118.8(5) . . ?
O1 C1 C2 113.1(5) . . ?
N1 C2 C1 119.9(5) . . ?
C5 N1 C4 108.0(3) . . ?
C5 N1 C3 110.6(5) . . ?
C4 N1 C3 108.5(7) . . ?
C5 N1 C2 110.3(5) . . ?
C4 N1 C2 107.3(6) . . ?
C3 N1 C2 112.0(3) . . ?

loop_
_geom_bond_atom_site_label_1
_geom_bond_atom_site_label_2
_geom_bond_distance
_geom_bond_site_symmetry_2
_geom_bond_publ_flag
Na1 O2 2.273(4) 3_455 ?
Na1 O2 2.273(4) 4_556 ?
Na1 O3 2.348(6) . ?
Na1 O1 2.538(4) . ?
Na1 O1 2.538(4) 2_556 ?
O1 C1 1.249(7) . ?
O2 C1 1.238(6) . ?
O2 Na1 2.273(4) 3_545 ?
C1 C2 1.514(8) . ?
C2 N1 1.507(9) . ?
N1 C5 1.495(5) . ?
N1 C4 1.502(5) . ?
N1 C3 1.504(9) . ?
